data_7115604
loop_
_publ_author_name
'Komala Pandurangan'
'Jonathan A. Kitchen'
'Salvador Blasco'
'Francesca Paradisi'
'Thorfinnur Gunnlaugsson'

_publ_section_title
;
 Supramolecular pyridyl urea gels as soft matter with antibacterial
 properties against MRSA and/or E. coli
;
_journal_name_full Chem.Commun.
_journal_page_first 10819
_journal_paper_doi 10.1039/C4cc04028G
_journal_volume 50
_journal_year 2014
_chemical_formula_moiety 'C13 H10 F3 N3 O'
_chemical_formula_sum 'C13 H10 F3 N3 O'
_chemical_formula_weight 281.24
_chemical_name_systematic
; 
 ? 
;
_space_group_IT_number 14
_symmetry_cell_setting monoclinic
_symmetry_space_group_name_Hall '-P 2ybc'
_symmetry_space_group_name_H-M 'P 1 21/c 1'
_atom_sites_solution_hydrogens geom
_atom_sites_solution_primary direct
_atom_sites_solution_secondary difmap
_audit_creation_method SHELXL-97
_cell_angle_alpha 90.00
_cell_angle_beta 116.799(2)
_cell_angle_gamma 90.00
_cell_formula_units_Z 8
_cell_length_a 14.5029(12)
_cell_length_b 12.7130(11)
_cell_length_c 14.3436(12)
_cell_measurement_temperature 100(2)
_cell_volume 2360.6(3)
_computing_structure_refinement 'SHELXL-97 (Sheldrick, 1997)'
_computing_structure_solution 'SHELXS-97 (Sheldrick, 1990)'
_diffrn_ambient_temperature 100(2)
_diffrn_measured_fraction_theta_full 0.991
_diffrn_measured_fraction_theta_max 0.991
_diffrn_radiation_monochromator graphite
_diffrn_radiation_source 'fine-focus sealed tube'
_diffrn_radiation_type MoK\a
_diffrn_radiation_wavelength 0.71073
_diffrn_reflns_av_R_equivalents 0.0587
_diffrn_reflns_av_sigmaI/netI 0.0373
_diffrn_reflns_limit_h_max 18
_diffrn_reflns_limit_h_min -18
_diffrn_reflns_limit_k_max 16
_diffrn_reflns_limit_k_min -16
_diffrn_reflns_limit_l_max 14
_diffrn_reflns_limit_l_min -18
_diffrn_reflns_number 50210
_diffrn_reflns_theta_full 27.50
_diffrn_reflns_theta_max 27.50
_diffrn_reflns_theta_min 1.57
_exptl_absorpt_coefficient_mu 0.136
_exptl_absorpt_correction_T_max 0.9733
_exptl_absorpt_correction_T_min 0.9616
_exptl_crystal_colour colorless
_exptl_crystal_density_diffrn 1.583
_exptl_crystal_density_method 'not measured'
_exptl_crystal_description octahedral
_exptl_crystal_F_000 1152
_exptl_crystal_size_max 0.29
_exptl_crystal_size_mid 0.22
_exptl_crystal_size_min 0.20
_refine_diff_density_max 0.452
_refine_diff_density_min -0.302
_refine_diff_density_rms 0.064
_refine_ls_extinction_method none
_refine_ls_goodness_of_fit_ref 1.249
_refine_ls_hydrogen_treatment constr
_refine_ls_matrix_type full
_refine_ls_number_parameters 401
_refine_ls_number_reflns 5363
_refine_ls_number_restraints 30
_refine_ls_restrained_S_all 1.249
_refine_ls_R_factor_all 0.1402
_refine_ls_R_factor_gt 0.0738
_refine_ls_shift/su_max 0.262
_refine_ls_shift/su_mean 0.038
_refine_ls_structure_factor_coef Fsqd
_refine_ls_weighting_details 'calc w=1/[\s^2^(Fo^2^)+(0.0182P)^2^+10.7756P] where P=(Fo^2^+2Fc^2^)/3'
_refine_ls_weighting_scheme calc
_refine_ls_wR_factor_gt 0.1897
_refine_ls_wR_factor_ref 0.2098
_reflns_number_gt 2375
_reflns_number_total 5363
_reflns_threshold_expression >2sigma(I)
_cod_data_source_file c4cc04028g2.cif
_cod_data_source_block kp12
_cod_original_sg_symbol_H-M 'P 21/c'
_cod_database_code 7115604

loop_
_symmetry_equiv_pos_as_xyz
'x, y, z'
'-x, y+1/2, -z+1/2'
'-x, -y, -z'
'x, -y-1/2, z-1/2'

loop_
_atom_site_label
_atom_site_type_symbol
_atom_site_fract_x
_atom_site_fract_y
_atom_site_fract_z
_atom_site_U_iso_or_equiv
_atom_site_adp_type
_atom_site_occupancy
_atom_site_symmetry_multiplicity
_atom_site_calc_flag
_atom_site_refinement_flags
_atom_site_disorder_assembly
_atom_site_disorder_group
O1 O 0.1273(3) 0.9932(3) 0.0421(3) 0.0239(10) Uani 1 1 d . . .
N1 N -0.0148(4) 1.1861(4) -0.3167(4) 0.0233(11) Uani 1 1 d . . .
N2 N 0.0379(4) 0.9219(3) -0.1219(4) 0.0190(11) Uani 1 1 d . . .
H2A H 0.0129 0.8624 -0.1552 0.023 Uiso 1 1 calc R . .
N3 N 0.0924(4) 0.8165(3) 0.0208(4) 0.0195(11) Uani 1 1 d . . .
H3 H 0.0555 0.7696 -0.0264 0.023 Uiso 1 1 calc R . .
C1 C -0.0693(5) 1.0962(4) -0.3492(5) 0.0248(14) Uani 1 1 d . . .
H1 H -0.1218 1.0930 -0.4193 0.030 Uiso 1 1 calc R . .
C2 C -0.0535(5) 1.0085(4) -0.2871(5) 0.0232(14) Uani 1 1 d . . .
H2B H -0.0932 0.9466 -0.3150 0.028 Uiso 1 1 calc R . .
C3 C 0.0213(5) 1.0117(4) -0.1831(5) 0.0178(12) Uani 1 1 d . . .
C4 C 0.0782(5) 1.1049(4) -0.1475(5) 0.0240(14) Uani 1 1 d . . .
H4 H 0.1299 1.1117 -0.0773 0.029 Uiso 1 1 calc R . .
C5 C 0.0567(5) 1.1860(4) -0.2172(5) 0.0253(14) Uani 1 1 d . . .
H5 H 0.0967 1.2482 -0.1922 0.030 Uiso 1 1 calc R . .
C6 C 0.0896(5) 0.9171(4) -0.0143(5) 0.0174(12) Uani 1 1 d U . .
C7 C 0.1471(4) 0.7797(4) 0.1233(4) 0.0172(12) Uani 1 1 d . . .
C8 C 0.1354(4) 0.6730(3) 0.1399(5) 0.0164(12) Uani 1 1 d U . .
H8 H 0.0916 0.6300 0.0829 0.020 Uiso 1 1 calc R . .
C9 C 0.1869(5) 0.6299(5) 0.2383(5) 0.0228(13) Uani 1 1 d . . .
H9 H 0.1772 0.5578 0.2490 0.027 Uiso 1 1 calc R . .
C10 C 0.2526(5) 0.6910(4) 0.3212(5) 0.0178(12) Uani 1 1 d . . .
C11 C 0.2650(5) 0.7969(4) 0.3057(5) 0.0198(13) Uani 1 1 d . . .
H11 H 0.3100 0.8394 0.3625 0.024 Uiso 1 1 calc R . .
C12 C 0.2117(5) 0.8399(4) 0.2078(5) 0.0197(13) Uani 1 1 d . . .
H12 H 0.2195 0.9127 0.1980 0.024 Uiso 1 1 calc R . .
C13 C 0.3111(5) 0.6438(5) 0.4273(4) 0.0332(17) Uani 1 1 d . . .
F11 F 0.2854(16) 0.5481(13) 0.4347(16) 0.058(5) Uani 0.52(3) 1 d PU . .
F12 F 0.4079(6) 0.6605(18) 0.4702(10) 0.056(6) Uani 0.52(3) 1 d P . .
F13 F 0.2811(9) 0.6983(9) 0.4948(9) 0.035(3) Uani 0.52(3) 1 d P . .
F21 F 0.4044(7) 0.5923(18) 0.4333(12) 0.050(5) Uani 0.48(3) 1 d P . .
F22 F 0.348(3) 0.7008(8) 0.5061(8) 0.096(14) Uani 0.48(3) 1 d P . .
F23 F 0.2718(12) 0.5572(16) 0.4446(17) 0.052(6) Uani 0.48(3) 1 d PU . .
O2 O 0.3733(3) 0.0067(3) 0.4579(3) 0.0241(10) Uani 1 1 d . . .
N4 N 0.5145(4) -0.1861(4) 0.8174(4) 0.0232(11) Uani 1 1 d . . .
N5 N 0.4615(4) 0.0781(3) 0.6219(4) 0.0186(11) Uani 1 1 d . . .
H5A H 0.4859 0.1378 0.6548 0.022 Uiso 1 1 calc R . .
N6 N 0.4073(4) 0.1840(4) 0.4799(4) 0.0226(12) Uani 1 1 d . . .
H6 H 0.4435 0.2309 0.5275 0.027 Uiso 1 1 calc R . .
C21 C 0.2860(4) 0.1574(4) 0.2928(5) 0.0199(13) Uani 1 1 d . . .
H21 H 0.2770 0.0850 0.3030 0.024 Uiso 1 1 calc R . .
C14 C 0.4432(5) -0.1877(4) 0.7173(5) 0.0247(14) Uani 1 1 d . . .
H14 H 0.4039 -0.2502 0.6918 0.030 Uiso 1 1 calc R . .
C15 C 0.4224(5) -0.1040(4) 0.6477(5) 0.0205(13) Uani 1 1 d . . .
H15 H 0.3710 -0.1102 0.5774 0.025 Uiso 1 1 calc R . .
C16 C 0.4784(5) -0.0114(4) 0.6833(5) 0.0186(12) Uani 1 1 d . . .
C17 C 0.5531(5) -0.0092(4) 0.7875(5) 0.0215(13) Uani 1 1 d . . .
H17 H 0.5932 0.0524 0.8154 0.026 Uiso 1 1 calc R . .
C18 C 0.5685(5) -0.0962(4) 0.8496(5) 0.0240(14) Uani 1 1 d . . .
H18 H 0.6207 -0.0926 0.9198 0.029 Uiso 1 1 calc R . .
C19 C 0.4101(5) 0.0819(4) 0.5143(5) 0.0186(13) Uani 1 1 d . . .
C20 C 0.3531(5) 0.2207(4) 0.3773(5) 0.0195(13) Uani 1 1 d . A .
C22 C 0.2335(5) 0.2031(5) 0.1945(5) 0.0234(13) Uani 1 1 d . A .
H22 H 0.1885 0.1612 0.1372 0.028 Uiso 1 1 calc R . .
C23 C 0.2457(5) 0.3094(5) 0.1786(5) 0.0230(13) Uani 1 1 d . . .
C24 C 0.3122(5) 0.3711(4) 0.2619(5) 0.0172(13) Uani 1 1 d . A .
H24 H 0.3210 0.4434 0.2514 0.021 Uiso 1 1 calc R . .
C25 C 0.3656(5) 0.3272(5) 0.3602(5) 0.0240(13) Uani 1 1 d . . .
H25 H 0.4113 0.3697 0.4167 0.029 Uiso 1 1 calc R A .
C26 C 0.1877(3) 0.3566(2) 0.0737(2) 0.0296(15) Uani 1 1 d . A 1
F14 F 0.2147(3) 0.3011(3) 0.0031(2) 0.046(2) Uani 0.638(12) 1 d PR A 1
F15 F 0.0923(3) 0.3474(2) 0.0362(2) 0.077(5) Uani 0.638(12) 1 d PR A 1
F16 F 0.2196(3) 0.4506(3) 0.0650(2) 0.036(2) Uani 0.638(12) 1 d PRU A 1
F24 F 0.0977(3) 0.4183(3) 0.0706(2) 0.037(4) Uani 0.362(12) 1 d PR A 1
F25 F 0.1378(3) 0.2984(3) -0.0057(2) 0.066(7) Uani 0.362(12) 1 d PR A 1
F26 F 0.2291(3) 0.4357(3) 0.0478(2) 0.105(9) Uani 0.362(12) 1 d PR A 1

loop_
_atom_site_aniso_label
_atom_site_aniso_U_11
_atom_site_aniso_U_22
_atom_site_aniso_U_33
_atom_site_aniso_U_23
_atom_site_aniso_U_13
_atom_site_aniso_U_12
O1 0.039(3) 0.0107(17) 0.022(2) -0.0031(17) 0.013(2) -0.0020(17)
N1 0.030(3) 0.019(2) 0.024(3) 0.005(2) 0.014(2) 0.002(2)
N2 0.025(3) 0.015(2) 0.017(3) -0.002(2) 0.009(2) -0.001(2)
N3 0.024(3) 0.0052(18) 0.025(3) -0.0001(19) 0.008(2) -0.0025(18)
C1 0.028(4) 0.023(3) 0.021(3) 0.000(3) 0.009(3) 0.002(2)
C2 0.026(4) 0.018(3) 0.027(3) 0.000(3) 0.013(3) -0.002(2)
C3 0.025(3) 0.016(2) 0.014(3) 0.000(2) 0.011(3) 0.004(2)
C4 0.028(4) 0.023(3) 0.018(3) 0.002(3) 0.008(3) 0.001(2)
C5 0.031(4) 0.017(3) 0.024(3) 0.001(3) 0.010(3) -0.002(2)
C6 0.020(3) 0.013(2) 0.023(3) 0.001(2) 0.014(3) 0.002(2)
C7 0.014(3) 0.029(3) 0.011(3) 0.002(2) 0.007(2) 0.002(2)
C8 0.021(3) 0.0019(18) 0.026(3) -0.003(2) 0.010(2) 0.001(2)
C9 0.019(3) 0.035(3) 0.013(3) -0.002(3) 0.006(3) 0.002(3)
C10 0.020(3) 0.014(2) 0.023(3) 0.002(2) 0.014(3) 0.006(2)
C11 0.028(3) 0.015(2) 0.017(3) -0.005(2) 0.010(3) -0.008(2)
C12 0.026(3) 0.013(2) 0.020(3) -0.006(2) 0.011(3) 0.009(2)
C13 0.032(4) 0.047(4) 0.012(3) 0.003(3) 0.003(3) -0.013(3)
F11 0.098(12) 0.019(5) 0.027(6) -0.001(5) 0.004(7) 0.004(6)
F12 0.014(4) 0.121(16) 0.028(6) 0.022(9) 0.004(4) -0.002(6)
F13 0.045(7) 0.048(5) 0.012(5) 0.001(4) 0.014(5) 0.005(5)
F21 0.026(5) 0.097(12) 0.028(7) 0.030(8) 0.013(5) 0.018(6)
F22 0.19(3) 0.023(5) 0.016(5) -0.002(4) -0.002(10) 0.037(10)
F23 0.017(6) 0.072(12) 0.058(11) 0.051(9) 0.008(6) -0.006(6)
O2 0.034(3) 0.0181(18) 0.019(2) -0.0012(18) 0.011(2) -0.0038(18)
N4 0.030(3) 0.018(2) 0.023(3) 0.004(2) 0.013(2) 0.006(2)
N5 0.026(3) 0.0086(18) 0.020(3) -0.001(2) 0.010(2) -0.0010(19)
N6 0.028(3) 0.020(2) 0.010(2) -0.002(2) 0.000(2) -0.002(2)
C21 0.020(3) 0.018(2) 0.023(3) 0.001(2) 0.011(3) -0.012(2)
C14 0.031(4) 0.014(2) 0.033(3) 0.003(3) 0.018(3) 0.000(2)
C15 0.027(3) 0.013(2) 0.022(3) 0.001(2) 0.011(3) -0.002(2)
C16 0.021(3) 0.013(2) 0.027(3) 0.003(3) 0.016(3) 0.001(2)
C17 0.029(4) 0.017(2) 0.017(3) -0.002(2) 0.008(3) 0.000(2)
C18 0.028(4) 0.026(3) 0.016(3) 0.006(3) 0.008(3) 0.002(3)
C19 0.020(3) 0.014(2) 0.021(3) -0.001(2) 0.009(3) 0.000(2)
C20 0.025(3) 0.006(2) 0.025(3) -0.002(2) 0.009(3) 0.002(2)
C22 0.019(3) 0.031(3) 0.020(3) -0.005(3) 0.008(3) 0.000(3)
C23 0.022(3) 0.033(3) 0.010(3) 0.000(3) 0.004(3) -0.004(3)
C24 0.023(3) 0.0024(19) 0.027(3) 0.003(2) 0.012(3) -0.001(2)
C25 0.020(3) 0.034(3) 0.012(3) -0.002(3) 0.002(2) -0.006(3)
C26 0.032(4) 0.028(3) 0.026(4) 0.000(3) 0.011(3) -0.003(3)
F14 0.076(6) 0.039(4) 0.020(4) 0.003(3) 0.020(4) 0.002(4)
F15 0.017(4) 0.164(13) 0.038(5) 0.059(7) 0.002(3) 0.001(5)
F16 0.055(5) 0.016(3) 0.015(3) 0.010(3) -0.003(3) 0.000(3)
F24 0.033(7) 0.038(6) 0.037(7) 0.011(5) 0.011(6) 0.020(5)
F25 0.098(15) 0.047(7) 0.020(7) -0.009(6) -0.004(8) 0.014(9)
F26 0.026(10) 0.19(2) 0.102(16) 0.082(16) 0.029(11) 0.005(11)

loop_
_atom_type_symbol
_atom_type_description
_atom_type_scat_dispersion_real
_atom_type_scat_dispersion_imag
_atom_type_scat_source
C C 0.0033 0.0000 'International Tables Vol C Tables 4.2.6.8 and 6.1.1.4'
H H 0.0000 0.0000 'International Tables Vol C Tables 4.2.6.8 and 6.1.1.4'
F F 0.0171 0.0000 'International Tables Vol C Tables 4.2.6.8 and 6.1.1.4'
N N 0.0061 0.0000 'International Tables Vol C Tables 4.2.6.8 and 6.1.1.4'
O O 0.0106 0.0000 'International Tables Vol C Tables 4.2.6.8 and 6.1.1.4'

loop_
_geom_angle_atom_site_label_1
_geom_angle_atom_site_label_2
_geom_angle_atom_site_label_3
_geom_angle
C5 N1 C1 114.9(5)
C6 N2 C3 126.4(5)
C6 N2 H2A 116.8
C3 N2 H2A 116.8
C6 N3 C7 127.5(5)
C6 N3 H3 116.3
C7 N3 H3 116.3
N1 C1 C2 124.1(6)
N1 C1 H1 117.9
C2 C1 H1 117.9
C1 C2 C3 119.3(5)
C1 C2 H2B 120.4
C3 C2 H2B 120.4
N2 C3 C2 118.7(5)
N2 C3 C4 123.9(5)
C2 C3 C4 117.4(5)
C5 C4 C3 117.8(6)
C5 C4 H4 121.1
C3 C4 H4 121.1
N1 C5 C4 126.4(6)
N1 C5 H5 116.8
C4 C5 H5 116.8
O1 C6 N3 124.5(6)
O1 C6 N2 124.2(5)
N3 C6 N2 111.4(5)
C12 C7 N3 125.1(5)
C12 C7 C8 118.3(5)
N3 C7 C8 116.6(5)
C9 C8 C7 120.5(5)
C9 C8 H8 119.7
C7 C8 H8 119.7
C8 C9 C10 120.2(6)
C8 C9 H9 119.9
C10 C9 H9 119.9
C9 C10 C11 119.8(6)
C9 C10 C13 120.5(5)
C11 C10 C13 119.8(6)
C12 C11 C10 119.7(6)
C12 C11 H11 120.2
C10 C11 H11 120.1
C11 C12 C7 121.4(5)
C11 C12 H12 119.3
C7 C12 H12 119.3
F12 C13 F11 114.5(12)
F22 C13 F23 111.0(14)
F12 C13 F13 101.6(9)
F11 C13 F13 102.5(11)
F22 C13 F21 101.8(12)
F23 C13 F21 94.7(10)
F22 C13 C10 120.4(7)
F12 C13 C10 115.0(6)
F11 C13 C10 114.2(10)
F23 C13 C10 115.7(10)
F13 C13 C10 107.0(7)
F21 C13 C10 108.9(6)
C14 N4 C18 115.4(5)
C19 N5 C16 126.2(5)
C19 N5 H5A 116.9
C16 N5 H5A 116.9
C19 N6 C20 126.9(5)
C19 N6 H6 116.5
C20 N6 H6 116.5
C22 C21 C20 118.8(5)
C22 C21 H21 120.6
C20 C21 H21 120.6
N4 C14 C15 124.7(6)
N4 C14 H14 117.7
C15 C14 H14 117.6
C16 C15 C14 118.8(6)
C16 C15 H15 120.6
C14 C15 H15 120.6
C15 C16 N5 123.6(6)
C15 C16 C17 116.9(5)
N5 C16 C17 119.4(5)
C18 C17 C16 119.9(5)
C18 C17 H17 120.0
C16 C17 H17 120.1
N4 C18 C17 124.3(6)
N4 C18 H18 117.8
C17 C18 H18 117.9
O2 C19 N5 124.9(5)
O2 C19 N6 124.7(6)
N5 C19 N6 110.3(5)
N6 C20 C25 116.7(5)
N6 C20 C21 123.7(5)
C25 C20 C21 119.5(5)
C21 C22 C23 121.2(6)
C21 C22 H22 119.4
C23 C22 H22 119.4
C24 C23 C22 119.7(6)
C24 C23 C26 120.1(5)
C22 C23 C26 120.2(5)
C25 C24 C23 120.1(5)
C25 C24 H24 120.0
C23 C24 H24 120.0
C24 C25 C20 120.7(6)
C24 C25 H25 119.7
C20 C25 H25 119.7
F25 C26 F26 109.9
F15 C26 F16 114.6
F15 C26 F14 104.7
F16 C26 F14 99.3
F15 C26 C23 114.4(3)
F25 C26 C23 120.5(3)
F26 C26 C23 118.5(3)
F16 C26 C23 113.9(3)
F14 C26 C23 108.0(3)
F25 C26 F24 98.0
F26 C26 F24 95.4
C23 C26 F24 109.2(3)

loop_
_geom_bond_atom_site_label_1
_geom_bond_atom_site_label_2
_geom_bond_distance
O1 C6 1.221(7)
N1 C5 1.334(8)
N1 C1 1.347(7)
N2 C6 1.380(7)
N2 C3 1.393(7)
N2 H2A 0.8800
N3 C6 1.368(6)
N3 C7 1.399(7)
N3 H3 0.8800
C1 C2 1.381(8)
C1 H1 0.9500
C2 C3 1.395(8)
C2 H2B 0.9500
C3 C4 1.402(8)
C4 C5 1.370(8)
C4 H4 0.9500
C5 H5 0.9500
C7 C12 1.381(8)
C7 C8 1.401(7)
C8 C9 1.378(8)
C8 H8 0.9500
C9 C10 1.380(8)
C9 H9 0.9500
C10 C11 1.389(7)
C10 C13 1.493(8)
C11 C12 1.375(8)
C11 H11 0.9500
C12 H12 0.9500
C13 F22 1.242(12)
C13 F12 1.271(10)
C13 F11 1.292(18)
C13 F23 1.315(17)
C13 F13 1.409(11)
C13 F21 1.470(15)
F12 F21 1.005(13)
F12 F22 1.30(2)
F13 F22 0.90(3)
O2 C19 1.211(7)
N4 C14 1.340(8)
N4 C18 1.343(7)
N5 C19 1.379(7)
N5 C16 1.391(7)
N5 H5A 0.8800
N6 C19 1.382(7)
N6 C20 1.399(7)
N6 H6 0.8800
C21 C22 1.392(8)
C21 C20 1.413(8)
C21 H21 0.9500
C14 C15 1.395(8)
C14 H14 0.9500
C15 C16 1.390(7)
C15 H15 0.9500
C16 C17 1.395(8)
C17 C18 1.374(8)
C17 H17 0.9500
C18 H18 0.9500
C20 C25 1.403(8)
C22 C23 1.395(8)
C22 H22 0.9500
C23 C24 1.390(8)
C23 C26 1.480(6)
C24 C25 1.383(8)
C24 H24 0.9500
C25 H25 0.9500
C26 F15 1.245(3)
C26 F25 1.275(3)
C26 F26 1.307(3)
C26 F16 1.307(3)
C26 F14 1.426(3)
C26 F24 1.507(3)
F14 F25 1.065(2)
F15 F24 1.013(2)
F15 F25 1.242(3)

loop_
_geom_hbond_atom_site_label_D
_geom_hbond_atom_site_label_H
_geom_hbond_atom_site_label_A
_geom_hbond_distance_DH
_geom_hbond_distance_HA
_geom_hbond_distance_DA
_geom_hbond_angle_DHA
_geom_hbond_site_symmetry_A
N2 H2A N1 0.88 2.28 3.100(6) 154.9 2_544
N3 H3 N1 0.88 2.31 3.101(7) 149.4 2_544
N3 H3 F15 0.88 2.56 3.195(6) 129.8 3_565
N5 H5A N4 0.88 2.27 3.098(6) 155.8 2_656
N6 H6 N4 0.88 2.28 3.081(7) 151.0 2_656
N6 H6 F12 0.88 2.55 3.142(15) 125.5 3_666

loop_
_geom_torsion_atom_site_label_1
_geom_torsion_atom_site_label_2
_geom_torsion_atom_site_label_3
_geom_torsion_atom_site_label_4
_geom_torsion
C5 N1 C1 C2 -0.9(9)
N1 C1 C2 C3 1.6(10)
C6 N2 C3 C2 -164.0(6)
C6 N2 C3 C4 18.4(10)
C1 C2 C3 N2 -178.7(6)
C1 C2 C3 C4 -0.9(9)
N2 C3 C4 C5 177.3(6)
C2 C3 C4 C5 -0.3(9)
C1 N1 C5 C4 -0.4(10)
C3 C4 C5 N1 1.0(10)
C7 N3 C6 O1 -8.0(10)
C7 N3 C6 N2 172.6(5)
C3 N2 C6 O1 0.9(10)
C3 N2 C6 N3 -179.7(6)
C6 N3 C7 C12 -2.1(9)
C6 N3 C7 C8 178.6(6)
C12 C7 C8 C9 0.2(9)
N3 C7 C8 C9 179.6(5)
C7 C8 C9 C10 -1.4(9)
C8 C9 C10 C11 1.3(9)
C8 C9 C10 C13 -178.1(5)
C9 C10 C11 C12 0.0(9)
C13 C10 C11 C12 179.4(6)
C10 C11 C12 C7 -1.2(9)
N3 C7 C12 C11 -178.2(6)
C8 C7 C12 C11 1.1(9)
C9 C10 C13 F22 -161(2)
C11 C10 C13 F22 20(2)
C9 C10 C13 F12 127.9(14)
C11 C10 C13 F12 -51.6(15)
C9 C10 C13 F11 -7.5(14)
C11 C10 C13 F11 173.1(12)
C9 C10 C13 F23 -22.6(14)
C11 C10 C13 F23 158.0(12)
C9 C10 C13 F13 -120.2(7)
C11 C10 C13 F13 60.4(8)
C9 C10 C13 F21 82.5(11)
C11 C10 C13 F21 -96.9(11)
F22 C13 F12 F21 156.2(13)
F11 C13 F12 F21 44.2(13)
F23 C13 F12 F21 57.4(15)
F13 C13 F12 F21 153.8(9)
C10 C13 F12 F21 -91.0(11)
F11 C13 F12 F22 -112.0(14)
F23 C13 F12 F22 -98.8(16)
F13 C13 F12 F22 -2.4(13)
F21 C13 F12 F22 -156.2(13)
C10 C13 F12 F22 112.8(9)
F12 C13 F13 F22 3.4(18)
F11 C13 F13 F22 122.0(17)
F23 C13 F13 F22 125.7(16)
F21 C13 F13 F22 30(2)
C10 C13 F13 F22 -117.6(14)
F22 F12 F21 C13 27.1(11)
F22 C13 F21 F12 -21.4(13)
F11 C13 F21 F12 -140.2(13)
F23 C13 F21 F12 -134.1(13)
F13 C13 F21 F12 -40.0(14)
C10 C13 F21 F12 106.8(10)
C13 F13 F22 F12 -5(3)
F12 C13 F22 F13 -176(2)
F11 C13 F22 F13 -72.3(17)
F23 C13 F22 F13 -60.4(15)
F21 C13 F22 F13 -160.2(14)
C10 C13 F22 F13 79(2)
F11 C13 F22 F12 104.0(17)
F23 C13 F22 F12 115.9(15)
F13 C13 F22 F12 176(2)
F21 C13 F22 F12 16.1(10)
C10 C13 F22 F12 -104.3(9)
F21 F12 F22 F13 -26(4)
C13 F12 F22 F13 6(3)
F21 F12 F22 C13 -32.0(13)
C18 N4 C14 C15 -0.4(9)
N4 C14 C15 C16 -0.4(10)
C14 C15 C16 N5 -177.6(6)
C14 C15 C16 C17 0.5(9)
C19 N5 C16 C15 -18.4(10)
C19 N5 C16 C17 163.5(6)
C15 C16 C17 C18 0.1(9)
N5 C16 C17 C18 178.3(6)
C14 N4 C18 C17 1.2(9)
C16 C17 C18 N4 -1.0(10)
C16 N5 C19 O2 -1.0(10)
C16 N5 C19 N6 179.5(6)
C20 N6 C19 O2 7.6(10)
C20 N6 C19 N5 -172.9(6)
C19 N6 C20 C25 -177.2(6)
C19 N6 C20 C21 4.4(10)
C22 C21 C20 N6 178.0(6)
C22 C21 C20 C25 -0.4(9)
C20 C21 C22 C23 -0.3(9)
C21 C22 C23 C24 0.6(10)
C21 C22 C23 C26 -179.0(5)
C22 C23 C24 C25 -0.3(10)
C26 C23 C24 C25 179.4(5)
C23 C24 C25 C20 -0.4(10)
N6 C20 C25 C24 -177.8(6)
C21 C20 C25 C24 0.8(10)
C24 C23 C26 F15 -122.5(5)
C22 C23 C26 F15 57.2(6)
C24 C23 C26 F25 170.4(4)
C22 C23 C26 F25 -9.9(7)
C24 C23 C26 F26 30.1(7)
C22 C23 C26 F26 -150.3(5)
C24 C23 C26 F16 12.0(7)
C22 C23 C26 F16 -168.3(5)
C24 C23 C26 F14 121.4(5)
C22 C23 C26 F14 -59.0(6)
C24 C23 C26 F24 -77.5(6)
C22 C23 C26 F24 102.1(6)
F15 C26 F14 F25 -7.1
F26 C26 F14 F25 -127.1
F16 C26 F14 F25 -125.8
C23 C26 F14 F25 115.2(3)
F24 C26 F14 F25 -37.3
F25 C26 F15 F24 -155.9
F26 C26 F15 F24 -59.8
F16 C26 F15 F24 -42.2
F14 C26 F15 F24 -149.9
C23 C26 F15 F24 92.0(3)
F26 C26 F15 F25 96.0
F16 C26 F15 F25 113.7
F14 C26 F15 F25 5.9
C23 C26 F15 F25 -112.1(3)
F24 C26 F15 F25 155.9
F25 F15 F24 C26 -32.4
F25 C26 F24 F15 20.7
F26 C26 F24 F15 131.8
F16 C26 F24 F15 142.0
F14 C26 F24 F15 46.9
C23 C26 F24 F15 -105.5(3)
C26 F14 F25 F15 9.4
F24 F15 F25 F14 26.5
C26 F15 F25 F14 -10.6
F24 F15 F25 C26 37.1
F15 C26 F25 F14 172.0
F26 C26 F25 F14 57.3
F16 C26 F25 F14 70.5
C23 C26 F25 F14 -86.1(3)
F24 C26 F25 F14 156.0
F26 C26 F25 F15 -114.7
F16 C26 F25 F15 -101.5
F14 C26 F25 F15 -172.0
C23 C26 F25 F15 101.9(3)
F24 C26 F25 F15 -16.0
